data_2201566
loop_
_publ_author_name
'Yapp, Donald T. T.'
'Steed, Jonathan W.'
'Houghton, Peter J.'

_publ_section_title
;
 4-Hydroxy-<i>N</i>-methylproline
;
_journal_issue 9
_journal_name_full 'Acta Crystallographica Section E'
_journal_page_first o988
_journal_page_last o989
_journal_paper_doi 10.1107/S160053680201406X
_journal_volume 58
_journal_year 2002
_chemical_formula_iupac 'C6 H11 N O3'
_chemical_formula_moiety 'C6 H11 N O3'
_chemical_formula_sum 'C6 H11 N O3'
_chemical_formula_weight 145.16
_chemical_name_systematic
;
n-Methyl-4-hydroxyproline
;
_space_group_IT_number 4
_symmetry_cell_setting monoclinic
_symmetry_space_group_name_Hall 'P 2yb'
_symmetry_space_group_name_H-M 'P 1 21 1'
_atom_sites_solution_hydrogens geom
_atom_sites_solution_primary direct
_atom_sites_solution_secondary difmap
_cell_angle_alpha 90.00
_cell_angle_beta 100.684(5)
_cell_angle_gamma 90.00
_cell_formula_units_Z 2
_cell_length_a 6.6709(6)
_cell_length_b 5.7814(5)
_cell_length_c 8.8881(6)
_cell_measurement_reflns_used 1174
_cell_measurement_temperature 120(2)
_cell_measurement_theta_max 27.4
_cell_measurement_theta_min 3.1
_cell_volume 336.85(5)
_computing_cell_refinement 'DENZO-SMN (Otwinoski & Minor, 1997)'
_computing_data_collection 'COLLECT (Hooft, 1998)'
_computing_data_reduction DENZO-SMN
_computing_molecular_graphics 'XSeed (Barbour, 1999)'
_computing_structure_refinement 'SHELXL97 (Sheldrick, 1997)'
_computing_structure_solution 'SHELXS97 (Sheldrick, 1997)'
_diffrn_ambient_temperature 120(2)
_diffrn_measured_fraction_theta_full 0.874
_diffrn_measured_fraction_theta_max 0.874
_diffrn_measurement_device_type KappaCCD
_diffrn_measurement_method '\f and \w'
_diffrn_radiation_monochromator graphite
_diffrn_radiation_source 'fine-focus sealed tube'
_diffrn_radiation_type MoK\a
_diffrn_radiation_wavelength 0.71073
_diffrn_reflns_av_R_equivalents 0.0304
_diffrn_reflns_av_sigmaI/netI 0.0437
_diffrn_reflns_limit_h_max 7
_diffrn_reflns_limit_h_min -8
_diffrn_reflns_limit_k_max 7
_diffrn_reflns_limit_k_min -6
_diffrn_reflns_limit_l_max 11
_diffrn_reflns_limit_l_min -8
_diffrn_reflns_number 1732
_diffrn_reflns_theta_full 27.43
_diffrn_reflns_theta_max 27.43
_diffrn_reflns_theta_min 3.11
_diffrn_standards_decay_% 0
_exptl_absorpt_coefficient_mu 0.115
_exptl_absorpt_correction_T_max 0.9664
_exptl_absorpt_correction_T_min 0.9556
_exptl_absorpt_correction_type empirical
_exptl_absorpt_process_details '(Otwinowski & Minor, 1996)'
_exptl_crystal_colour colourless
_exptl_crystal_density_diffrn 1.431
_exptl_crystal_density_method 'not measured'
_exptl_crystal_description block
_exptl_crystal_F_000 156
_exptl_crystal_size_max 0.40
_exptl_crystal_size_mid 0.30
_exptl_crystal_size_min 0.30
_refine_diff_density_max 0.143
_refine_diff_density_min -0.182
_refine_ls_abs_structure_details '(Flack, 1983), 323 Friedel pairs'
_refine_ls_abs_structure_Flack -0.3(11)
_refine_ls_extinction_coef 0.086(12)
_refine_ls_extinction_expression Fc^*^=kFc[1+0.001xFc^2^\l^3^/sin(2\q)]^-1/4^
_refine_ls_extinction_method SHELXL
_refine_ls_goodness_of_fit_ref 1.069
_refine_ls_hydrogen_treatment mixed
_refine_ls_matrix_type full
_refine_ls_number_parameters 125
_refine_ls_number_reflns 1174
_refine_ls_number_restraints 1
_refine_ls_restrained_S_all 1.069
_refine_ls_R_factor_all 0.0297
_refine_ls_R_factor_gt 0.0265
_refine_ls_shift/su_max <0.001
_refine_ls_shift/su_mean 0.000
_refine_ls_structure_factor_coef Fsqd
_refine_ls_weighting_details 'calc w = 1/[\s^2^(Fo^2^)+(0.0251P)^2^+0.0385P] where P = (Fo^2^+2Fc^2^)/3'
_refine_ls_weighting_scheme calc
_refine_ls_wR_factor_gt 0.0599
_refine_ls_wR_factor_ref 0.0613
_reflns_number_gt 1112
_reflns_number_total 1174
_reflns_threshold_expression I>2\s(I)
_cod_data_source_file ob6161.cif
_cod_data_source_block I
_cod_original_sg_symbol_H-M 'P 21'
_cod_database_code 2201566
_cod_database_fobs_code 2201566

loop_
_symmetry_equiv_pos_as_xyz
'x, y, z'
'-x, y+1/2, -z'

loop_
_atom_site_label
_atom_site_fract_x
_atom_site_fract_y
_atom_site_fract_z
_atom_site_U_iso_or_equiv
_atom_site_adp_type
_atom_site_calc_flag
_atom_site_refinement_flags
_atom_site_occupancy
_atom_site_disorder_assembly
_atom_site_disorder_group
_atom_site_type_symbol
O1 0.65316(15) 0.4875(2) 0.77293(10) 0.0198(3) Uani d . 1 . . O
O2 0.60321(14) 0.69843(19) 0.97492(10) 0.0173(3) Uani d . 1 . . O
O3 0.12484(16) 0.9698(2) 0.45160(11) 0.0212(3) Uani d . 1 . . O
N1 0.23753(19) 0.8671(2) 0.82572(13) 0.0126(3) Uani d . 1 . . N
C1 0.5611(2) 0.6353(3) 0.83761(15) 0.0139(3) Uani d . 1 . . C
C2 0.3805(2) 0.7544(3) 0.73613(15) 0.0139(3) Uani d . 1 . . C
C3 0.4369(2) 0.9602(3) 0.64447(16) 0.0163(3) Uani d . 1 . . C
C4 0.2313(2) 1.0755(3) 0.58794(16) 0.0163(4) Uani d . 1 . . C
C5 0.1079(2) 1.0278(3) 0.71444(16) 0.0172(4) Uani d . 1 . . C
C6 0.1198(2) 0.7025(3) 0.90355(16) 0.0182(4) Uani d . 1 . . C
H6A 0.2142 0.6019 0.9717 0.027 Uiso calc R 1 . . H
H6B 0.0317 0.6081 0.8268 0.027 Uiso calc R 1 . . H
H6C 0.0356 0.7889 0.9636 0.027 Uiso calc R 1 . . H
H1 0.313(3) 0.967(4) 0.9043(19) 0.024(4) Uiso d . 1 . . H
H5A -0.023(3) 0.943(3) 0.6735(19) 0.020(4) Uiso d . 1 . . H
H3 0.205(3) 0.971(4) 0.385(2) 0.041(5) Uiso d . 1 . . H
H3B 0.522(3) 1.064(3) 0.7104(18) 0.021(4) Uiso d . 1 . . H
H2 0.304(2) 0.644(3) 0.6706(15) 0.008(4) Uiso d . 1 . . H
H5B 0.084(3) 1.164(4) 0.7692(19) 0.028(5) Uiso d . 1 . . H
H4 0.243(2) 1.237(4) 0.5758(17) 0.016(4) Uiso d . 1 . . H
H3A 0.499(3) 0.914(3) 0.5594(18) 0.023(5) Uiso d . 1 . . H

loop_
_atom_site_aniso_label
_atom_site_aniso_U_11
_atom_site_aniso_U_22
_atom_site_aniso_U_33
_atom_site_aniso_U_12
_atom_site_aniso_U_13
_atom_site_aniso_U_23
O1 0.0196(5) 0.0205(7) 0.0204(5) 0.0055(5) 0.0068(4) 0.0023(5)
O2 0.0203(6) 0.0159(6) 0.0137(5) 0.0010(5) -0.0023(4) 0.0001(4)
O3 0.0197(5) 0.0311(7) 0.0120(5) -0.0011(6) 0.0009(4) -0.0004(5)
N1 0.0132(6) 0.0130(7) 0.0112(6) 0.0003(5) 0.0009(5) -0.0002(5)
C1 0.0131(7) 0.0123(8) 0.0166(7) -0.0027(6) 0.0036(6) 0.0031(6)
C2 0.0150(8) 0.0140(8) 0.0122(6) -0.0007(7) 0.0017(6) -0.0026(6)
C3 0.0186(8) 0.0170(8) 0.0132(7) 0.0000(7) 0.0027(6) 0.0020(6)
C4 0.0195(8) 0.0144(9) 0.0145(7) -0.0009(7) 0.0015(6) 0.0012(6)
C5 0.0174(8) 0.0198(10) 0.0139(7) 0.0053(7) 0.0014(6) 0.0012(6)
C6 0.0168(8) 0.0194(9) 0.0188(7) -0.0042(8) 0.0047(6) 0.0013(7)

loop_
_atom_type_symbol
_atom_type_description
_atom_type_scat_dispersion_real
_atom_type_scat_dispersion_imag
_atom_type_scat_source
C C 0.0033 0.0016 'International Tables Vol C Tables 4.2.6.8 and 6.1.1.4'
H H 0.0000 0.0000 'International Tables Vol C Tables 4.2.6.8 and 6.1.1.4'
N N 0.0061 0.0033 'International Tables Vol C Tables 4.2.6.8 and 6.1.1.4'
O O 0.0106 0.0060 'International Tables Vol C Tables 4.2.6.8 and 6.1.1.4'

loop_
_geom_angle_atom_site_label_1
_geom_angle_atom_site_label_2
_geom_angle_atom_site_label_3
_geom_angle
C4 O3 H3 107.7(15)
C6 N1 C2 114.38(12)
C6 N1 C5 114.33(12)
C2 N1 C5 105.27(10)
C6 N1 H1 107.1(10)
C2 N1 H1 110.2(10)
C5 N1 H1 105.2(12)
O1 C1 O2 127.19(14)
O1 C1 C2 115.87(12)
O2 C1 C2 116.93(13)
N1 C2 C3 100.87(12)
N1 C2 C1 113.05(10)
C3 C2 C1 114.88(12)
N1 C2 H2 107.3(9)
C3 C2 H2 110.9(9)
C1 C2 H2 109.4(9)
C4 C3 C2 102.77(12)
C4 C3 H3B 108.9(10)
C2 C3 H3B 109.9(10)
C4 C3 H3A 110.6(10)
C2 C3 H3A 112.7(11)
H3B C3 H3A 111.6(14)
O3 C4 C3 111.67(13)
O3 C4 C5 107.20(13)
C3 C4 C5 104.59(12)
O3 C4 H4 111.5(10)
C3 C4 H4 112.3(10)
C5 C4 H4 109.3(9)
N1 C5 C4 105.69(12)
N1 C5 H5A 107.0(10)
C4 C5 H5A 111.6(9)
N1 C5 H5B 107.8(11)
C4 C5 H5B 112.8(11)
H5A C5 H5B 111.6(14)
N1 C6 H6A 109.5
N1 C6 H6B 109.5
H6A C6 H6B 109.5
N1 C6 H6C 109.5
H6A C6 H6C 109.5
H6B C6 H6C 109.5

loop_
_geom_bond_atom_site_label_1
_geom_bond_atom_site_label_2
_geom_bond_site_symmetry_2
_geom_bond_distance
_geom_bond_publ_flag
O1 C1 . 1.2525(18) ?
O2 C1 . 1.2547(16) ?
O3 C4 . 1.4236(18) ?
N1 C6 . 1.4843(18) ?
N1 C2 . 1.4999(17) ?
N1 C5 . 1.508(2) ?
N1 H1 . 0.971(19) ?
C1 C2 . 1.528(2) ?
C2 C3 . 1.527(2) ?
C2 H2 . 0.948(15) ?
C3 C4 . 1.524(2) ?
C3 H3B . 0.948(18) ?
C3 H3A . 0.963(17) ?
C4 C5 . 1.536(2) ?
C4 H4 . 0.94(2) ?
C5 H5A . 1.01(2) ?
C5 H5B . 0.96(2) ?
C6 H6A . 0.9800 ?
C6 H6B . 0.9800 ?
C6 H6C . 0.9800 ?

loop_
_geom_hbond_atom_site_label_D
_geom_hbond_atom_site_label_H
_geom_hbond_atom_site_label_A
_geom_hbond_site_symmetry_A
_geom_hbond_distance_DH
_geom_hbond_distance_HA
_geom_hbond_distance_DA
_geom_hbond_angle_DHA
N1 H1 O2 2_657 0.971(19) 1.74(2) 2.6907(16) 164.7(18)
O3 H3 O1 2_656 0.87(2) 1.84(2) 2.6985(13) 173(2)

loop_
_cod_related_entry_id
_cod_related_entry_database
_cod_related_entry_code
1 ChemSpider 9943383
